data_1565048
loop_
_publ_author_name
'Beucher, Helene'
'Schoergenhumer, Johannes'
'Merino, Est\'ibaliz'
'Nevado, Cristina'

_publ_section_title
;
 Chelation-Assisted C-C Bond Activation of Biphenylene by Gold(I) Halides
;
_journal_name_full 'Chemical Science'
_journal_paper_doi 10.1039/D1SC03814A
_journal_year 2021
_chemical_formula_moiety 'C21 H26 Au Cl2 P'
_chemical_formula_sum 'C21 H26 Au Cl2 P'
_chemical_formula_weight 577.25
_space_group_crystal_system triclinic
_space_group_IT_number 2
_space_group_name_Hall '-P 1'
_space_group_name_H-M_alt 'P -1'
_atom_sites_solution_hydrogens geom
_audit_creation_method SHELXL-2018/3
_audit_update_record
;
2021-02-25 deposited with the CCDC.	2021-10-27 downloaded from the CCDC.
;
_cell_angle_alpha 64.798(2)
_cell_angle_beta 88.5540(14)
_cell_angle_gamma 88.8361(13)
_cell_formula_units_Z 4
_cell_length_a 11.61809(15)
_cell_length_b 14.3868(3)
_cell_length_c 14.5233(3)
_cell_measurement_reflns_used 31066
_cell_measurement_temperature 160(2)
_cell_measurement_theta_max 30.4270
_cell_measurement_theta_min 3.0870
_cell_volume 2195.63(8)
_computing_cell_refinement 'CrysAlisPro, Version 1.171.39.46 (Rigaku Oxford Diffraction, 2018)'
_computing_data_collection 'CrysAlisPro, Version 1.171.39.46 (Rigaku Oxford Diffraction, 2018)'
_computing_data_reduction 'CrysAlisPro, Version 1.171.39.46 (Rigaku Oxford Diffraction, 2018)'
_computing_molecular_graphics 'ORTEPII (Johnson, 1976)'
_computing_publication_material 'SHELXL-2018 and PLATON (Spek, 2015)'
_computing_structure_refinement 'SHELXL-2018 (Sheldrick, 2015b)'
_computing_structure_solution 'SHELXT-2018 (Sheldrick, 2015a)'
_diffrn_ambient_environment N~2~
_diffrn_ambient_temperature 160(2)
_diffrn_detector 'CCD area detector'
_diffrn_detector_area_resol_mean 10.3801
_diffrn_detector_type 'Atlas CCD area detector on \k goniostat'
_diffrn_measured_fraction_theta_full 0.999
_diffrn_measured_fraction_theta_max 0.910
_diffrn_measurement_device 'four-circle \k-geometry diffractometer'
_diffrn_measurement_device_type 'Oxford Diffraction SuperNova, dual radiation diffractometer'
_diffrn_measurement_method '\w scans'
_diffrn_radiation_monochromator mirror
_diffrn_radiation_probe x-ray
_diffrn_radiation_type 'Mo K\a'
_diffrn_radiation_wavelength 0.71073
_diffrn_reflns_av_R_equivalents 0.0289
_diffrn_reflns_av_unetI/netI 0.0248
_diffrn_reflns_Laue_measured_fraction_full 0.999
_diffrn_reflns_Laue_measured_fraction_max 0.910
_diffrn_reflns_limit_h_max 16
_diffrn_reflns_limit_h_min -15
_diffrn_reflns_limit_k_max 20
_diffrn_reflns_limit_k_min -20
_diffrn_reflns_limit_l_max 20
_diffrn_reflns_limit_l_min -20
_diffrn_reflns_number 54474
_diffrn_reflns_point_group_measured_fraction_full 0.999
_diffrn_reflns_point_group_measured_fraction_max 0.910
_diffrn_reflns_theta_full 25.242
_diffrn_reflns_theta_max 30.573
_diffrn_reflns_theta_min 2.817
_diffrn_source 'micro-focus sealed X-ray tube'
_diffrn_source_type 'SuperNova (Mo) X-ray source'
_exptl_absorpt_coefficient_mu 7.018
_exptl_absorpt_correction_T_max 0.851
_exptl_absorpt_correction_T_min 0.382
_exptl_absorpt_correction_type gaussian
_exptl_absorpt_process_details
;
Numerical absorption correction based on gaussian integration over
a multifaceted crystal model 
plus an empirical absorption correction using spherical harmonics, 
implemented in the SCALE3 ABSPACK scaling algorithm.
CrysAlisPro, Version 1.171.39.46 (Rigaku Oxford Diffraction, 2018)
;
_exptl_crystal_colour colourless
_exptl_crystal_density_diffrn 1.746
_exptl_crystal_description prism
_exptl_crystal_F_000 1120
_exptl_crystal_size_max 0.21
_exptl_crystal_size_mid 0.14
_exptl_crystal_size_min 0.12
_refine_diff_density_max 1.882
_refine_diff_density_min -0.914
_refine_diff_density_rms 0.098
_refine_ls_extinction_coef 0.00022(5)
_refine_ls_extinction_expression Fc^*^=kFc[1+0.001xFc^2^\l^3^/sin(2\q)]^-1/4^
_refine_ls_extinction_method 'SHELXL-2018 (Sheldrick, 2015b)'
_refine_ls_goodness_of_fit_ref 1.055
_refine_ls_hydrogen_treatment constr
_refine_ls_matrix_type full
_refine_ls_number_parameters 464
_refine_ls_number_reflns 12276
_refine_ls_number_restraints 0
_refine_ls_restrained_S_all 1.055
_refine_ls_R_factor_all 0.0302
_refine_ls_R_factor_gt 0.0230
_refine_ls_shift/su_max 0.004
_refine_ls_shift/su_mean 0.000
_refine_ls_structure_factor_coef Fsqd
_refine_ls_weighting_details 'w=1/[\s^2^(Fo^2^)+(0.0198P)^2^+2.0235P] where P=(Fo^2^+2Fc^2^)/3'
_refine_ls_weighting_scheme calc
_refine_ls_wR_factor_gt 0.0492
_refine_ls_wR_factor_ref 0.0522
_reflns_Friedel_coverage 0.000
_reflns_number_gt 10672
_reflns_number_total 12276
_reflns_threshold_expression 'I > 2\s(I)'
_cod_data_source_file d1sc03814a2.cif
_cod_data_source_block NV1810
_cod_original_cell_volume 2195.64(8)
_cod_database_code 1565048
_shelx_shelxl_version_number 2018/3
_shelx_space_group_comment
;
The symmetry employed for this shelxl refinement is uniquely defined
by the following loop, which should always be used as a source of
symmetry information in preference to the above space-group names.
They are only intended as comments.
;
_oxdiff_exptl_absorpt_empirical_full_min 0.864
_oxdiff_exptl_absorpt_empirical_full_max 1.198
_oxdiff_exptl_absorpt_empirical_details
;
Empirical correction (ABSPACK) includes:
- Absorption correction using spherical harmonics
- Frame scaling
;

loop_
_space_group_symop_operation_xyz
'x, y, z'
'-x, -y, -z'

loop_
_atom_site_label
_atom_site_type_symbol
_atom_site_fract_x
_atom_site_fract_y
_atom_site_fract_z
_atom_site_U_iso_or_equiv
_atom_site_adp_type
_atom_site_occupancy
_atom_site_site_symmetry_order
_atom_site_calc_flag
_atom_site_refinement_flags_posn
_atom_site_refinement_flags_adp
_atom_site_refinement_flags_occupancy
_atom_site_disorder_assembly
_atom_site_disorder_group
Au1 Au 0.19277(2) 0.20548(2) 0.11907(2) 0.02586(3) Uani 1 1 d . . . . .
Cl1 Cl 0.30322(8) 0.77823(7) 0.17443(9) 0.0556(2) Uani 1 1 d . . . . .
Cl2 Cl 0.00501(6) 0.20426(6) 0.07525(6) 0.03863(17) Uani 1 1 d . . . . .
P1 P 0.37833(6) 0.20257(5) 0.15868(5) 0.02303(13) Uani 1 1 d . . . . .
C1 C 0.4488(2) 0.3288(2) 0.0927(2) 0.0275(6) Uani 1 1 d . . . . .
H11 H 0.512978 0.331413 0.135121 0.033 Uiso 1 1 calc R U . . .
H12 H 0.482874 0.333124 0.027839 0.033 Uiso 1 1 calc R U . . .
C2 C 0.3732(2) 0.4220(2) 0.0695(2) 0.0265(5) Uani 1 1 d . . . . .
C3 C 0.2835(3) 0.4479(2) -0.0025(2) 0.0343(6) Uani 1 1 d . . . . .
H3 H 0.271358 0.404911 -0.035953 0.041 Uiso 1 1 calc R U . . .
C4 C 0.2137(3) 0.5331(2) -0.0255(3) 0.0415(8) Uani 1 1 d . . . . .
H4 H 0.155070 0.546358 -0.074087 0.050 Uiso 1 1 calc R U . . .
C5 C 0.2256(2) 0.6015(2) 0.0199(3) 0.0392(7) Uani 1 1 d . . . . .
H5 H 0.176782 0.659789 0.004624 0.047 Uiso 1 1 calc R U . . .
C6 C 0.3127(2) 0.5773(2) 0.0876(2) 0.0287(6) Uani 1 1 d . . . . .
C7 C 0.3799(2) 0.6078(2) 0.1571(2) 0.0286(6) Uani 1 1 d . . . . .
C8 C 0.3958(3) 0.6752(2) 0.1985(2) 0.0343(7) Uani 1 1 d . . . . .
C9 C 0.4902(3) 0.6581(3) 0.2627(2) 0.0407(8) Uani 1 1 d . . . . .
H9 H 0.503647 0.703960 0.292667 0.049 Uiso 1 1 calc R U . . .
C10 C 0.5629(3) 0.5762(3) 0.2825(2) 0.0407(7) Uani 1 1 d . . . . .
H10 H 0.626634 0.567356 0.325225 0.049 Uiso 1 1 calc R U . . .
C11 C 0.5466(2) 0.5040(2) 0.2416(2) 0.0351(7) Uani 1 1 d . . . . .
H111 H 0.596877 0.446714 0.256419 0.042 Uiso 1 1 calc R U . . .
C12 C 0.4548(2) 0.5216(2) 0.1801(2) 0.0277(6) Uani 1 1 d . . . . .
C13 C 0.3858(2) 0.4907(2) 0.1106(2) 0.0257(5) Uani 1 1 d . . . . .
C14 C 0.3940(2) 0.1629(2) 0.2978(2) 0.0288(6) Uani 1 1 d . . . . .
C15 C 0.3469(3) 0.2535(2) 0.3181(2) 0.0347(6) Uani 1 1 d . . . . .
H151 H 0.399128 0.311831 0.287246 0.052 Uiso 1 1 calc R U . . .
H152 H 0.341056 0.232659 0.391670 0.052 Uiso 1 1 calc R U . . .
H153 H 0.270521 0.273547 0.288321 0.052 Uiso 1 1 calc R U . . .
C16 C 0.5183(3) 0.1393(3) 0.3329(3) 0.0449(8) Uani 1 1 d . . . . .
H161 H 0.544049 0.075566 0.329265 0.067 Uiso 1 1 calc R U . . .
H162 H 0.522963 0.131141 0.403172 0.067 Uiso 1 1 calc R U . . .
H163 H 0.567744 0.195870 0.288654 0.067 Uiso 1 1 calc R U . . .
C17 C 0.3189(3) 0.0691(2) 0.3579(2) 0.0361(7) Uani 1 1 d . . . . .
H171 H 0.238679 0.085540 0.337115 0.054 Uiso 1 1 calc R U . . .
H172 H 0.324325 0.050774 0.430828 0.054 Uiso 1 1 calc R U . . .
H173 H 0.345736 0.011196 0.344118 0.054 Uiso 1 1 calc R U . . .
C18 C 0.4627(2) 0.1209(2) 0.1089(2) 0.0300(6) Uani 1 1 d . . . . .
C19 C 0.4227(3) 0.1541(3) -0.0010(2) 0.0394(7) Uani 1 1 d . . . . .
H191 H 0.340958 0.138157 -0.000212 0.059 Uiso 1 1 calc R U . . .
H192 H 0.467883 0.117084 -0.032911 0.059 Uiso 1 1 calc R U . . .
H193 H 0.433752 0.228165 -0.039812 0.059 Uiso 1 1 calc R U . . .
C20 C 0.4320(3) 0.0081(2) 0.1710(3) 0.0502(9) Uani 1 1 d . . . . .
H201 H 0.462479 -0.015635 0.239767 0.075 Uiso 1 1 calc R U . . .
H202 H 0.465807 -0.033206 0.138081 0.075 Uiso 1 1 calc R U . . .
H203 H 0.348134 0.000900 0.175191 0.075 Uiso 1 1 calc R U . . .
C21 C 0.5937(3) 0.1358(3) 0.1072(3) 0.0428(8) Uani 1 1 d . . . . .
H211 H 0.611603 0.208606 0.067623 0.064 Uiso 1 1 calc R U . . .
H212 H 0.632605 0.095038 0.075932 0.064 Uiso 1 1 calc R U . . .
H213 H 0.620341 0.113321 0.177006 0.064 Uiso 1 1 calc R U . . .
Au2 Au 0.69063(2) 0.80429(2) 0.38116(2) 0.02591(3) Uani 1 1 d . . . . .
Cl3 Cl 0.78575(9) 0.21984(8) 0.36004(10) 0.0675(3) Uani 1 1 d . . . . .
Cl4 Cl 0.50054(6) 0.80531(6) 0.42664(6) 0.03655(16) Uani 1 1 d . . . . .
P2 P 0.87734(6) 0.80567(5) 0.33720(5) 0.02410(14) Uani 1 1 d . . . . .
C31 C 0.9497(2) 0.6798(2) 0.4036(2) 0.0283(6) Uani 1 1 d . . . . .
H311 H 1.011181 0.673576 0.358038 0.034 Uiso 1 1 calc R U . . .
H312 H 0.987339 0.678711 0.464460 0.034 Uiso 1 1 calc R U . . .
C32 C 0.8741(2) 0.5871(2) 0.4370(2) 0.0264(5) Uani 1 1 d . . . . .
C33 C 0.7872(3) 0.5678(2) 0.5137(2) 0.0343(6) Uani 1 1 d . . . . .
H33 H 0.777986 0.614622 0.543819 0.041 Uiso 1 1 calc R U . . .
C34 C 0.7161(3) 0.4843(2) 0.5458(2) 0.0421(8) Uani 1 1 d . . . . .
H34 H 0.659124 0.476055 0.596699 0.051 Uiso 1 1 calc R U . . .
C35 C 0.7245(3) 0.4108(2) 0.5063(3) 0.0404(7) Uani 1 1 d . . . . .
H35 H 0.675084 0.353209 0.528290 0.048 Uiso 1 1 calc R U . . .
C36 C 0.8086(2) 0.4281(2) 0.4341(2) 0.0310(6) Uani 1 1 d . . . . .
C37 C 0.8702(2) 0.3920(2) 0.3624(2) 0.0319(6) Uani 1 1 d . . . . .
C38 C 0.8801(3) 0.3218(2) 0.3235(3) 0.0405(7) Uani 1 1 d . . . . .
C39 C 0.9692(3) 0.3339(3) 0.2524(3) 0.0459(8) Uani 1 1 d . . . . .
H39 H 0.978195 0.285623 0.223944 0.055 Uiso 1 1 calc R U . . .
C40 C 1.0429(3) 0.4144(3) 0.2237(3) 0.0476(9) Uani 1 1 d . . . . .
H40 H 1.103220 0.419812 0.176268 0.057 Uiso 1 1 calc R U . . .
C41 C 1.0335(3) 0.4904(2) 0.2616(2) 0.0382(7) Uani 1 1 d . . . . .
H41 H 1.084338 0.546922 0.240501 0.046 Uiso 1 1 calc R U . . .
C42 C 0.9463(2) 0.4762(2) 0.3306(2) 0.0299(6) Uani 1 1 d . . . . .
C43 C 0.8828(2) 0.5140(2) 0.4011(2) 0.0266(5) Uani 1 1 d . . . . .
C44 C 0.8921(2) 0.8409(2) 0.1982(2) 0.0293(6) Uani 1 1 d . . . . .
C45 C 0.8177(3) 0.9346(2) 0.1383(2) 0.0409(7) Uani 1 1 d . . . . .
H451 H 0.738035 0.921580 0.163808 0.061 Uiso 1 1 calc R U . . .
H452 H 0.820592 0.948561 0.066117 0.061 Uiso 1 1 calc R U . . .
H453 H 0.846682 0.994185 0.146427 0.061 Uiso 1 1 calc R U . . .
C46 C 1.0167(3) 0.8602(3) 0.1580(3) 0.0490(9) Uani 1 1 d . . . . .
H461 H 1.043909 0.923775 0.159068 0.073 Uiso 1 1 calc R U . . .
H462 H 1.020276 0.866642 0.088031 0.073 Uiso 1 1 calc R U . . .
H463 H 1.065696 0.802559 0.201137 0.073 Uiso 1 1 calc R U . . .
C47 C 0.8447(3) 0.7489(2) 0.1837(2) 0.0361(7) Uani 1 1 d . . . . .
H471 H 0.895233 0.689014 0.217089 0.054 Uiso 1 1 calc R U . . .
H472 H 0.841708 0.766086 0.110825 0.054 Uiso 1 1 calc R U . . .
H473 H 0.767102 0.733156 0.213822 0.054 Uiso 1 1 calc R U . . .
C48 C 0.9603(3) 0.8886(2) 0.3812(2) 0.0347(6) Uani 1 1 d . . . . .
C49 C 0.9245(3) 0.8565(3) 0.4930(2) 0.0406(7) Uani 1 1 d . . . . .
H491 H 0.841634 0.868463 0.497532 0.061 Uiso 1 1 calc R U . . .
H492 H 0.966862 0.897098 0.520340 0.061 Uiso 1 1 calc R U . . .
H493 H 0.942103 0.783385 0.532484 0.061 Uiso 1 1 calc R U . . .
C50 C 0.9235(4) 1.0008(3) 0.3211(3) 0.0609(11) Uani 1 1 d . . . . .
H501 H 0.950842 1.025048 0.250339 0.091 Uiso 1 1 calc R U . . .
H502 H 0.956749 1.043012 0.351540 0.091 Uiso 1 1 calc R U . . .
H503 H 0.839329 1.006296 0.322750 0.091 Uiso 1 1 calc R U . . .
C51 C 1.0911(3) 0.8770(3) 0.3741(3) 0.0545(10) Uani 1 1 d . . . . .
H511 H 1.112856 0.804293 0.410100 0.082 Uiso 1 1 calc R U . . .
H512 H 1.128924 0.916497 0.405287 0.082 Uiso 1 1 calc R U . . .
H513 H 1.115308 0.902617 0.302487 0.082 Uiso 1 1 calc R U . . .

loop_
_atom_site_aniso_label
_atom_site_aniso_U_11
_atom_site_aniso_U_22
_atom_site_aniso_U_33
_atom_site_aniso_U_23
_atom_site_aniso_U_13
_atom_site_aniso_U_12
Au1 0.02584(6) 0.02729(6) 0.02460(6) -0.01117(4) 0.00018(4) -0.00095(4)
Cl1 0.0509(5) 0.0382(5) 0.0867(7) -0.0363(5) 0.0197(5) -0.0008(4)
Cl2 0.0287(3) 0.0502(5) 0.0382(4) -0.0198(4) -0.0038(3) 0.0012(3)
P1 0.0252(3) 0.0215(3) 0.0229(3) -0.0100(3) 0.0019(3) -0.0015(2)
C1 0.0278(13) 0.0242(13) 0.0289(14) -0.0101(11) 0.0055(11) -0.0040(10)
C2 0.0268(13) 0.0238(13) 0.0244(13) -0.0060(11) 0.0026(10) -0.0036(10)
C3 0.0423(16) 0.0302(15) 0.0250(14) -0.0061(12) -0.0043(12) -0.0071(12)
C4 0.0402(17) 0.0323(17) 0.0388(17) -0.0017(14) -0.0154(14) -0.0024(13)
C5 0.0288(14) 0.0252(15) 0.052(2) -0.0044(14) -0.0071(13) 0.0027(11)
C6 0.0248(13) 0.0207(13) 0.0354(15) -0.0070(12) 0.0030(11) -0.0015(10)
C7 0.0261(13) 0.0228(13) 0.0343(15) -0.0100(12) 0.0066(11) -0.0030(10)
C8 0.0364(15) 0.0258(14) 0.0401(17) -0.0141(13) 0.0161(13) -0.0071(11)
C9 0.0502(19) 0.0390(18) 0.0367(17) -0.0196(15) 0.0148(14) -0.0213(14)
C10 0.0425(17) 0.0432(19) 0.0319(16) -0.0112(14) -0.0030(13) -0.0093(14)
C11 0.0357(16) 0.0306(16) 0.0344(16) -0.0090(13) -0.0046(13) -0.0003(12)
C12 0.0274(13) 0.0227(13) 0.0300(14) -0.0082(11) 0.0026(11) -0.0038(10)
C13 0.0243(12) 0.0228(13) 0.0258(13) -0.0063(11) -0.0001(10) -0.0014(10)
C14 0.0321(14) 0.0296(15) 0.0225(13) -0.0091(11) 0.0012(11) -0.0017(11)
C15 0.0486(17) 0.0328(16) 0.0261(14) -0.0157(13) 0.0008(12) -0.0037(13)
C16 0.0369(17) 0.062(2) 0.0347(17) -0.0193(17) -0.0076(13) 0.0028(15)
C17 0.0456(17) 0.0306(16) 0.0259(14) -0.0064(12) 0.0064(12) -0.0037(13)
C18 0.0358(15) 0.0239(14) 0.0313(15) -0.0131(12) 0.0037(12) 0.0039(11)
C19 0.0472(18) 0.0471(19) 0.0309(16) -0.0236(15) 0.0054(13) -0.0010(14)
C20 0.076(2) 0.0243(16) 0.052(2) -0.0187(16) 0.0186(18) 0.0013(15)
C21 0.0352(16) 0.045(2) 0.051(2) -0.0233(17) 0.0034(14) 0.0094(14)
Au2 0.02691(6) 0.02684(6) 0.02413(6) -0.01102(4) -0.00025(4) 0.00038(4)
Cl3 0.0567(5) 0.0488(6) 0.1118(9) -0.0470(6) -0.0264(6) -0.0021(4)
Cl4 0.0287(3) 0.0474(4) 0.0369(4) -0.0214(3) 0.0026(3) -0.0004(3)
P2 0.0265(3) 0.0220(3) 0.0223(3) -0.0080(3) -0.0005(3) -0.0016(3)
C31 0.0271(13) 0.0264(14) 0.0296(14) -0.0101(12) -0.0040(11) 0.0008(10)
C32 0.0256(13) 0.0237(13) 0.0235(13) -0.0040(11) -0.0010(10) 0.0022(10)
C33 0.0410(16) 0.0299(15) 0.0253(14) -0.0059(12) 0.0048(12) 0.0051(12)
C34 0.0408(17) 0.0337(17) 0.0362(17) -0.0008(14) 0.0155(14) 0.0010(13)
C35 0.0315(15) 0.0262(15) 0.0489(19) -0.0021(14) 0.0037(13) -0.0032(12)
C36 0.0255(13) 0.0248(14) 0.0372(16) -0.0080(12) -0.0031(11) 0.0028(10)
C37 0.0279(14) 0.0271(15) 0.0393(16) -0.0125(13) -0.0083(12) 0.0043(11)
C38 0.0417(17) 0.0318(16) 0.052(2) -0.0203(15) -0.0237(15) 0.0099(13)
C39 0.059(2) 0.046(2) 0.0410(19) -0.0267(17) -0.0195(16) 0.0228(17)
C40 0.058(2) 0.049(2) 0.0348(18) -0.0178(16) -0.0035(15) 0.0186(17)
C41 0.0378(16) 0.0368(17) 0.0360(17) -0.0120(14) 0.0018(13) 0.0059(13)
C42 0.0290(14) 0.0275(14) 0.0324(15) -0.0121(12) -0.0041(11) 0.0050(11)
C43 0.0243(13) 0.0244(13) 0.0261(13) -0.0061(11) -0.0012(10) 0.0019(10)
C44 0.0332(14) 0.0314(15) 0.0225(13) -0.0105(12) 0.0008(11) -0.0040(11)
C45 0.0530(19) 0.0331(17) 0.0302(16) -0.0070(13) -0.0086(14) 0.0020(14)
C46 0.0405(18) 0.070(3) 0.0333(17) -0.0191(17) 0.0077(14) -0.0112(17)
C47 0.0478(18) 0.0352(17) 0.0272(15) -0.0149(13) -0.0025(13) -0.0010(13)
C48 0.0435(17) 0.0295(15) 0.0319(15) -0.0136(13) -0.0021(13) -0.0092(12)
C49 0.0479(18) 0.0459(19) 0.0369(17) -0.0258(16) -0.0053(14) -0.0039(14)
C50 0.100(3) 0.0274(18) 0.055(2) -0.0162(17) -0.021(2) -0.0092(19)
C51 0.046(2) 0.071(3) 0.056(2) -0.035(2) 0.0034(17) -0.0253(18)

loop_
_atom_type_symbol
_atom_type_description
_atom_type_scat_dispersion_real
_atom_type_scat_dispersion_imag
_atom_type_scat_source
C C 0.0033 0.0016 'International Tables Vol C Tables 4.2.6.8 and 6.1.1.4'
H H 0.0000 0.0000 'International Tables Vol C Tables 4.2.6.8 and 6.1.1.4'
Au Au -2.0133 8.8022 'International Tables Vol C Tables 4.2.6.8 and 6.1.1.4'
Cl Cl 0.1484 0.1585 'International Tables Vol C Tables 4.2.6.8 and 6.1.1.4'
P P 0.1023 0.0942 'International Tables Vol C Tables 4.2.6.8 and 6.1.1.4'

loop_
_exptl_crystal_face_index_h
_exptl_crystal_face_index_k
_exptl_crystal_face_index_l
_exptl_crystal_face_perp_dist
-3 2 3 0.0556
-4 2 -3 0.0845
3 -3 -2 0.0568
1 -5 -1 0.0662
5 0 -4 0.0868
4 1 4 0.1000
-1 -1 -4 0.0815
-1 -5 -1 0.0737
1 5 1 0.0513
3 -2 3 0.0812
0 0 4 0.0982

loop_
_geom_angle_atom_site_label_1
_geom_angle_atom_site_label_2
_geom_angle_atom_site_label_3
_geom_angle
_geom_angle_site_symmetry_1
_geom_angle_site_symmetry_3
_geom_angle_publ_flag
P1 Au1 Cl2 177.65(3) . . ?
C1 P1 C14 106.73(13) . . ?
C1 P1 C18 102.32(12) . . ?
C14 P1 C18 113.94(13) . . ?
C1 P1 Au1 113.29(9) . . ?
C14 P1 Au1 110.93(9) . . ?
C18 P1 Au1 109.40(10) . . ?
C2 C1 P1 116.28(18) . . ?
C2 C1 H11 108.2 . . ?
P1 C1 H11 108.2 . . ?
C2 C1 H12 108.2 . . ?
P1 C1 H12 108.2 . . ?
H11 C1 H12 107.4 . . ?
C13 C2 C3 114.0(3) . . ?
C13 C2 C1 124.5(2) . . ?
C3 C2 C1 121.4(3) . . ?
C4 C3 C2 122.5(3) . . ?
C4 C3 H3 118.8 . . ?
C2 C3 H3 118.8 . . ?
C3 C4 C5 122.8(3) . . ?
C3 C4 H4 118.6 . . ?
C5 C4 H4 118.6 . . ?
C6 C5 C4 114.6(3) . . ?
C6 C5 H5 122.7 . . ?
C4 C5 H5 122.7 . . ?
C5 C6 C13 122.9(3) . . ?
C5 C6 C7 146.9(3) . . ?
C13 C6 C7 90.1(2) . . ?
C8 C7 C12 121.0(3) . . ?
C8 C7 C6 148.5(3) . . ?
C12 C7 C6 90.5(2) . . ?
C7 C8 C9 117.6(3) . . ?
C7 C8 Cl1 121.6(3) . . ?
C9 C8 Cl1 120.8(2) . . ?
C10 C9 C8 120.8(3) . . ?
C10 C9 H9 119.6 . . ?
C8 C9 H9 119.6 . . ?
C9 C10 C11 122.4(3) . . ?
C9 C10 H10 118.8 . . ?
C11 C10 H10 118.8 . . ?
C12 C11 C10 116.0(3) . . ?
C12 C11 H111 122.0 . . ?
C10 C11 H111 122.0 . . ?
C11 C12 C7 122.1(3) . . ?
C11 C12 C13 148.6(3) . . ?
C7 C12 C13 89.2(2) . . ?
C2 C13 C6 123.1(3) . . ?
C2 C13 C12 146.6(3) . . ?
C6 C13 C12 90.2(2) . . ?
C16 C14 C17 109.7(3) . . ?
C16 C14 C15 109.8(3) . . ?
C17 C14 C15 108.1(2) . . ?
C16 C14 P1 113.4(2) . . ?
C17 C14 P1 109.8(2) . . ?
C15 C14 P1 105.89(19) . . ?
C14 C15 H151 109.5 . . ?
C14 C15 H152 109.5 . . ?
H151 C15 H152 109.5 . . ?
C14 C15 H153 109.5 . . ?
H151 C15 H153 109.5 . . ?
H152 C15 H153 109.5 . . ?
C14 C16 H161 109.5 . . ?
C14 C16 H162 109.5 . . ?
H161 C16 H162 109.5 . . ?
C14 C16 H163 109.5 . . ?
H161 C16 H163 109.5 . . ?
H162 C16 H163 109.5 . . ?
C14 C17 H171 109.5 . . ?
C14 C17 H172 109.5 . . ?
H171 C17 H172 109.5 . . ?
C14 C17 H173 109.5 . . ?
H171 C17 H173 109.5 . . ?
H172 C17 H173 109.5 . . ?
C20 C18 C19 108.6(3) . . ?
C20 C18 C21 110.7(3) . . ?
C19 C18 C21 108.8(2) . . ?
C20 C18 P1 109.5(2) . . ?
C19 C18 P1 105.7(2) . . ?
C21 C18 P1 113.3(2) . . ?
C18 C19 H191 109.5 . . ?
C18 C19 H192 109.5 . . ?
H191 C19 H192 109.5 . . ?
C18 C19 H193 109.5 . . ?
H191 C19 H193 109.5 . . ?
H192 C19 H193 109.5 . . ?
C18 C20 H201 109.5 . . ?
C18 C20 H202 109.5 . . ?
H201 C20 H202 109.5 . . ?
C18 C20 H203 109.5 . . ?
H201 C20 H203 109.5 . . ?
H202 C20 H203 109.5 . . ?
C18 C21 H211 109.5 . . ?
C18 C21 H212 109.5 . . ?
H211 C21 H212 109.5 . . ?
C18 C21 H213 109.5 . . ?
H211 C21 H213 109.5 . . ?
H212 C21 H213 109.5 . . ?
P2 Au2 Cl4 179.00(3) . . ?
C31 P2 C44 106.76(13) . . ?
C31 P2 C48 101.97(13) . . ?
C44 P2 C48 114.43(13) . . ?
C31 P2 Au2 113.20(9) . . ?
C44 P2 Au2 109.92(9) . . ?
C48 P2 Au2 110.38(10) . . ?
C32 C31 P2 116.08(18) . . ?
C32 C31 H311 108.3 . . ?
P2 C31 H311 108.3 . . ?
C32 C31 H312 108.3 . . ?
P2 C31 H312 108.3 . . ?
H311 C31 H312 107.4 . . ?
C43 C32 C33 114.1(3) . . ?
C43 C32 C31 124.9(2) . . ?
C33 C32 C31 121.0(3) . . ?
C34 C33 C32 122.7(3) . . ?
C34 C33 H33 118.7 . . ?
C32 C33 H33 118.7 . . ?
C33 C34 C35 122.5(3) . . ?
C33 C34 H34 118.8 . . ?
C35 C34 H34 118.8 . . ?
C36 C35 C34 115.0(3) . . ?
C36 C35 H35 122.5 . . ?
C34 C35 H35 122.5 . . ?
C35 C36 C43 122.7(3) . . ?
C35 C36 C37 147.6(3) . . ?
C43 C36 C37 89.7(2) . . ?
C38 C37 C42 120.8(3) . . ?
C38 C37 C36 148.4(3) . . ?
C42 C37 C36 90.8(2) . . ?
C37 C38 C39 117.9(3) . . ?
C37 C38 Cl3 121.2(3) . . ?
C39 C38 Cl3 120.8(3) . . ?
C40 C39 C38 120.6(3) . . ?
C40 C39 H39 119.7 . . ?
C38 C39 H39 119.7 . . ?
C39 C40 C41 122.8(3) . . ?
C39 C40 H40 118.6 . . ?
C41 C40 H40 118.6 . . ?
C42 C41 C40 115.1(3) . . ?
C42 C41 H41 122.5 . . ?
C40 C41 H41 122.5 . . ?
C41 C42 C37 122.8(3) . . ?
C41 C42 C43 147.8(3) . . ?
C37 C42 C43 89.4(2) . . ?
C32 C43 C36 123.0(3) . . ?
C32 C43 C42 146.9(3) . . ?
C36 C43 C42 90.1(2) . . ?
C45 C44 C46 109.8(3) . . ?
C45 C44 C47 108.2(2) . . ?
C46 C44 C47 109.2(3) . . ?
C45 C44 P2 110.2(2) . . ?
C46 C44 P2 113.6(2) . . ?
C47 C44 P2 105.56(19) . . ?
C44 C45 H451 109.5 . . ?
C44 C45 H452 109.5 . . ?
H451 C45 H452 109.5 . . ?
C44 C45 H453 109.5 . . ?
H451 C45 H453 109.5 . . ?
H452 C45 H453 109.5 . . ?
C44 C46 H461 109.5 . . ?
C44 C46 H462 109.5 . . ?
H461 C46 H462 109.5 . . ?
C44 C46 H463 109.5 . . ?
H461 C46 H463 109.5 . . ?
H462 C46 H463 109.5 . . ?
C44 C47 H471 109.5 . . ?
C44 C47 H472 109.5 . . ?
H471 C47 H472 109.5 . . ?
C44 C47 H473 109.5 . . ?
H471 C47 H473 109.5 . . ?
H472 C47 H473 109.5 . . ?
C50 C48 C51 110.5(3) . . ?
C50 C48 C49 107.8(3) . . ?
C51 C48 C49 109.1(3) . . ?
C50 C48 P2 109.3(2) . . ?
C51 C48 P2 113.8(2) . . ?
C49 C48 P2 106.1(2) . . ?
C48 C49 H491 109.5 . . ?
C48 C49 H492 109.5 . . ?
H491 C49 H492 109.5 . . ?
C48 C49 H493 109.5 . . ?
H491 C49 H493 109.5 . . ?
H492 C49 H493 109.5 . . ?
C48 C50 H501 109.5 . . ?
C48 C50 H502 109.5 . . ?
H501 C50 H502 109.5 . . ?
C48 C50 H503 109.5 . . ?
H501 C50 H503 109.5 . . ?
H502 C50 H503 109.5 . . ?
C48 C51 H511 109.5 . . ?
C48 C51 H512 109.5 . . ?
H511 C51 H512 109.5 . . ?
C48 C51 H513 109.5 . . ?
H511 C51 H513 109.5 . . ?
H512 C51 H513 109.5 . . ?

loop_
_geom_bond_atom_site_label_1
_geom_bond_atom_site_label_2
_geom_bond_distance
_geom_bond_site_symmetry_2
_geom_bond_publ_flag
Au1 P1 2.2402(7) . ?
Au1 Cl2 2.2902(7) . ?
Cl1 C8 1.729(3) . ?
P1 C1 1.851(3) . ?
P1 C14 1.864(3) . ?
P1 C18 1.873(3) . ?
C1 C2 1.505(4) . ?
C1 H11 0.9900 . ?
C1 H12 0.9900 . ?
C2 C13 1.367(4) . ?
C2 C3 1.423(4) . ?
C3 C4 1.377(4) . ?
C3 H3 0.9500 . ?
C4 C5 1.409(5) . ?
C4 H4 0.9500 . ?
C5 C6 1.363(4) . ?
C5 H5 0.9500 . ?
C6 C13 1.415(4) . ?
C6 C7 1.500(4) . ?
C7 C8 1.359(4) . ?
C7 C12 1.423(4) . ?
C8 C9 1.406(5) . ?
C9 C10 1.366(5) . ?
C9 H9 0.9500 . ?
C10 C11 1.416(4) . ?
C10 H10 0.9500 . ?
C11 C12 1.358(4) . ?
C11 H111 0.9500 . ?
C12 C13 1.515(4) . ?
C14 C16 1.526(4) . ?
C14 C17 1.533(4) . ?
C14 C15 1.541(4) . ?
C15 H151 0.9800 . ?
C15 H152 0.9800 . ?
C15 H153 0.9800 . ?
C16 H161 0.9800 . ?
C16 H162 0.9800 . ?
C16 H163 0.9800 . ?
C17 H171 0.9800 . ?
C17 H172 0.9800 . ?
C17 H173 0.9800 . ?
C18 C20 1.527(4) . ?
C18 C19 1.539(4) . ?
C18 C21 1.540(4) . ?
C19 H191 0.9800 . ?
C19 H192 0.9800 . ?
C19 H193 0.9800 . ?
C20 H201 0.9800 . ?
C20 H202 0.9800 . ?
C20 H203 0.9800 . ?
C21 H211 0.9800 . ?
C21 H212 0.9800 . ?
C21 H213 0.9800 . ?
Au2 P2 2.2438(7) . ?
Au2 Cl4 2.2907(7) . ?
Cl3 C38 1.734(3) . ?
P2 C31 1.846(3) . ?
P2 C44 1.864(3) . ?
P2 C48 1.868(3) . ?
C31 C32 1.503(4) . ?
C31 H311 0.9900 . ?
C31 H312 0.9900 . ?
C32 C43 1.360(4) . ?
C32 C33 1.424(4) . ?
C33 C34 1.373(4) . ?
C33 H33 0.9500 . ?
C34 C35 1.403(5) . ?
C34 H34 0.9500 . ?
C35 C36 1.361(4) . ?
C35 H35 0.9500 . ?
C36 C43 1.420(4) . ?
C36 C37 1.507(4) . ?
C37 C38 1.354(4) . ?
C37 C42 1.417(4) . ?
C38 C39 1.404(5) . ?
C39 C40 1.364(5) . ?
C39 H39 0.9500 . ?
C40 C41 1.420(5) . ?
C40 H40 0.9500 . ?
C41 C42 1.362(4) . ?
C41 H41 0.9500 . ?
C42 C43 1.519(4) . ?
C44 C45 1.521(4) . ?
C44 C46 1.533(4) . ?
C44 C47 1.540(4) . ?
C45 H451 0.9800 . ?
C45 H452 0.9800 . ?
C45 H453 0.9800 . ?
C46 H461 0.9800 . ?
C46 H462 0.9800 . ?
C46 H463 0.9800 . ?
C47 H471 0.9800 . ?
C47 H472 0.9800 . ?
C47 H473 0.9800 . ?
C48 C50 1.530(5) . ?
C48 C51 1.531(5) . ?
C48 C49 1.535(4) . ?
C49 H491 0.9800 . ?
C49 H492 0.9800 . ?
C49 H493 0.9800 . ?
C50 H501 0.9800 . ?
C50 H502 0.9800 . ?
C50 H503 0.9800 . ?
C51 H511 0.9800 . ?
C51 H512 0.9800 . ?
C51 H513 0.9800 . ?

loop_
_geom_torsion_atom_site_label_1
_geom_torsion_atom_site_label_2
_geom_torsion_atom_site_label_3
_geom_torsion_atom_site_label_4
_geom_torsion
_geom_torsion_site_symmetry_1
_geom_torsion_site_symmetry_2
_geom_torsion_site_symmetry_3
_geom_torsion_site_symmetry_4
_geom_torsion_publ_flag
C14 P1 C1 C2 -91.1(2) . . . . ?
C18 P1 C1 C2 149.0(2) . . . . ?
Au1 P1 C1 C2 31.3(2) . . . . ?
P1 C1 C2 C13 115.3(3) . . . . ?
P1 C1 C2 C3 -67.6(3) . . . . ?
C13 C2 C3 C4 -2.1(4) . . . . ?
C1 C2 C3 C4 -179.5(3) . . . . ?
C2 C3 C4 C5 0.2(5) . . . . ?
C3 C4 C5 C6 0.8(5) . . . . ?
C4 C5 C6 C13 0.1(4) . . . . ?
C4 C5 C6 C7 175.9(4) . . . . ?
C5 C6 C7 C8 2.5(8) . . . . ?
C13 C6 C7 C8 178.9(5) . . . . ?
C5 C6 C7 C12 -175.8(5) . . . . ?
C13 C6 C7 C12 0.6(2) . . . . ?
C12 C7 C8 C9 1.4(4) . . . . ?
C6 C7 C8 C9 -176.7(4) . . . . ?
C12 C7 C8 Cl1 -178.1(2) . . . . ?
C6 C7 C8 Cl1 3.8(6) . . . . ?
C7 C8 C9 C10 -0.1(4) . . . . ?
Cl1 C8 C9 C10 179.4(2) . . . . ?
C8 C9 C10 C11 -1.1(5) . . . . ?
C9 C10 C11 C12 0.8(5) . . . . ?
C10 C11 C12 C7 0.5(4) . . . . ?
C10 C11 C12 C13 176.4(4) . . . . ?
C8 C7 C12 C11 -1.7(4) . . . . ?
C6 C7 C12 C11 177.3(3) . . . . ?
C8 C7 C12 C13 -179.5(3) . . . . ?
C6 C7 C12 C13 -0.5(2) . . . . ?
C3 C2 C13 C6 3.0(4) . . . . ?
C1 C2 C13 C6 -179.6(2) . . . . ?
C3 C2 C13 C12 -175.7(4) . . . . ?
C1 C2 C13 C12 1.6(6) . . . . ?
C5 C6 C13 C2 -2.2(4) . . . . ?
C7 C6 C13 C2 -179.9(3) . . . . ?
C5 C6 C13 C12 177.1(3) . . . . ?
C7 C6 C13 C12 -0.5(2) . . . . ?
C11 C12 C13 C2 3.0(8) . . . . ?
C7 C12 C13 C2 179.5(4) . . . . ?
C11 C12 C13 C6 -175.9(5) . . . . ?
C7 C12 C13 C6 0.6(2) . . . . ?
C1 P1 C14 C16 -67.4(2) . . . . ?
C18 P1 C14 C16 44.8(3) . . . . ?
Au1 P1 C14 C16 168.8(2) . . . . ?
C1 P1 C14 C17 169.57(19) . . . . ?
C18 P1 C14 C17 -78.3(2) . . . . ?
Au1 P1 C14 C17 45.7(2) . . . . ?
C1 P1 C14 C15 53.1(2) . . . . ?
C18 P1 C14 C15 165.29(18) . . . . ?
Au1 P1 C14 C15 -70.73(19) . . . . ?
C1 P1 C18 C20 168.8(2) . . . . ?
C14 P1 C18 C20 54.0(3) . . . . ?
Au1 P1 C18 C20 -70.8(2) . . . . ?
C1 P1 C18 C19 -74.4(2) . . . . ?
C14 P1 C18 C19 170.79(19) . . . . ?
Au1 P1 C18 C19 46.0(2) . . . . ?
C1 P1 C18 C21 44.7(2) . . . . ?
C14 P1 C18 C21 -70.1(2) . . . . ?
Au1 P1 C18 C21 165.09(19) . . . . ?
C44 P2 C31 C32 -93.9(2) . . . . ?
C48 P2 C31 C32 145.7(2) . . . . ?
Au2 P2 C31 C32 27.1(2) . . . . ?
P2 C31 C32 C43 115.5(3) . . . . ?
P2 C31 C32 C33 -66.5(3) . . . . ?
C43 C32 C33 C34 -2.0(4) . . . . ?
C31 C32 C33 C34 179.7(3) . . . . ?
C32 C33 C34 C35 0.7(5) . . . . ?
C33 C34 C35 C36 0.3(5) . . . . ?
C34 C35 C36 C43 0.1(4) . . . . ?
C34 C35 C36 C37 178.8(4) . . . . ?
C35 C36 C37 C38 1.6(9) . . . . ?
C43 C36 C37 C38 -179.5(5) . . . . ?
C35 C36 C37 C42 -177.7(5) . . . . ?
C43 C36 C37 C42 1.2(2) . . . . ?
C42 C37 C38 C39 1.2(4) . . . . ?
C36 C37 C38 C39 -178.0(4) . . . . ?
C42 C37 C38 Cl3 -178.7(2) . . . . ?
C36 C37 C38 Cl3 2.0(7) . . . . ?
C37 C38 C39 C40 -0.1(5) . . . . ?
Cl3 C38 C39 C40 179.8(3) . . . . ?
C38 C39 C40 C41 -1.1(5) . . . . ?
C39 C40 C41 C42 1.1(5) . . . . ?
C40 C41 C42 C37 0.0(4) . . . . ?
C40 C41 C42 C43 179.2(4) . . . . ?
C38 C37 C42 C41 -1.2(5) . . . . ?
C36 C37 C42 C41 178.4(3) . . . . ?
C38 C37 C42 C43 179.3(3) . . . . ?
C36 C37 C42 C43 -1.1(2) . . . . ?
C33 C32 C43 C36 2.4(4) . . . . ?
C31 C32 C43 C36 -179.4(3) . . . . ?
C33 C32 C43 C42 -177.1(4) . . . . ?
C31 C32 C43 C42 1.0(6) . . . . ?
C35 C36 C43 C32 -1.6(5) . . . . ?
C37 C36 C43 C32 179.1(3) . . . . ?
C35 C36 C43 C42 178.2(3) . . . . ?
C37 C36 C43 C42 -1.1(2) . . . . ?
C41 C42 C43 C32 1.5(8) . . . . ?
C37 C42 C43 C32 -179.1(4) . . . . ?
C41 C42 C43 C36 -178.1(5) . . . . ?
C37 C42 C43 C36 1.2(2) . . . . ?
C31 P2 C44 C45 170.4(2) . . . . ?
C48 P2 C44 C45 -77.6(2) . . . . ?
Au2 P2 C44 C45 47.3(2) . . . . ?
C31 P2 C44 C46 -65.9(3) . . . . ?
C48 P2 C44 C46 46.1(3) . . . . ?
Au2 P2 C44 C46 171.0(2) . . . . ?
C31 P2 C44 C47 53.8(2) . . . . ?
C48 P2 C44 C47 165.80(19) . . . . ?
Au2 P2 C44 C47 -69.3(2) . . . . ?
C31 P2 C48 C50 171.7(3) . . . . ?
C44 P2 C48 C50 56.8(3) . . . . ?
Au2 P2 C48 C50 -67.8(3) . . . . ?
C31 P2 C48 C51 47.6(3) . . . . ?
C44 P2 C48 C51 -67.2(3) . . . . ?
Au2 P2 C48 C51 168.2(2) . . . . ?
C31 P2 C48 C49 -72.4(2) . . . . ?
C44 P2 C48 C49 172.8(2) . . . . ?
Au2 P2 C48 C49 48.2(2) . . . . ?

loop_
_exptl_oxdiff_crystal_face_indexfrac_h
_exptl_oxdiff_crystal_face_indexfrac_k
_exptl_oxdiff_crystal_face_indexfrac_l
_exptl_oxdiff_crystal_face_x
_exptl_oxdiff_crystal_face_y
_exptl_oxdiff_crystal_face_z
-2.9995 1.9972 3.0030 0.0517 -0.1569 0.1758
-3.9974 1.5188 -3.4901 0.1653 0.1605 0.2467
2.9980 -3.0018 -2.0074 -0.1275 0.1054 -0.1759
0.9957 -4.5061 -0.5137 -0.2366 0.0203 -0.0543
5.0021 0.0061 -3.9957 0.0740 0.2181 -0.2988
3.9998 0.9832 3.9974 -0.0399 -0.1806 -0.2507
-0.9995 -0.9872 -3.9979 0.0331 0.1925 0.0680
-1.0045 -4.5034 -0.5134 -0.2321 0.0124 0.0676
1.0045 4.5034 0.5134 0.2321 -0.0124 -0.0676
2.9973 -1.5174 3.4903 -0.1631 -0.1645 -0.1858
-0.0013 0.4863 4.4958 -0.0687 -0.2222 -0.0071
